data_4135341
loop_
_publ_author_name
'Bergman, Harrison M.'
'Kiel, Gavin R.'
'Witzke, Ryan J.'
'Nenon, David P.'
'Schwartzberg, Adam M.'
'Liu, Yi'
'Tilley, T. Don'

_publ_section_title
;
 Shape-Selective Synthesis of Pentacene Macrocycles and the Effect of
 Geometry on Singlet Fission.
;
_journal_issue 47
_journal_name_full 'Journal of the American Chemical Society'
_journal_page_first 19850
_journal_page_last 19855
_journal_paper_doi 10.1021/jacs.0c09941
_journal_volume 142
_journal_year 2020
_chemical_formula_moiety '6(C H Cl3), C100 H64'
_chemical_formula_sum 'C106 H70 Cl18'
_chemical_formula_weight 1981.72
_space_group_crystal_system triclinic
_space_group_IT_number 2
_space_group_name_Hall '-P 1'
_space_group_name_H-M_alt 'P -1'
_atom_sites_solution_hydrogens mixed
_atom_sites_solution_primary dual
_atom_sites_solution_secondary difmap
_audit_creation_date 2020-06-25
_audit_creation_method
;
Olex2 1.2
(compiled 2018.05.29 svn.r3508 for OlexSys, GUI svn.r5506)
;
_cell_angle_alpha 100.353(2)
_cell_angle_beta 102.176(2)
_cell_angle_gamma 107.043(2)
_cell_formula_units_Z 1
_cell_length_a 11.8612(5)
_cell_length_b 14.1474(7)
_cell_length_c 14.9784(8)
_cell_measurement_reflns_used 9934
_cell_measurement_temperature 100
_cell_measurement_theta_max 22.59
_cell_measurement_theta_min 2.44
_cell_volume 2269.2(2)
_computing_cell_refinement 'SAINT V8.38A Bruker-AXS, Madison WI'
_computing_data_collection 'Bruker APEX2 Bruker-AXS, Madison WI'
_computing_data_reduction 'SAINT V8.38A Bruker-AXS, Madison WI'
_computing_molecular_graphics 'Olex2 (Dolomanov et al., 2009)'
_computing_publication_material 'Olex2 (Dolomanov et al., 2009)'
_computing_structure_refinement 'ShelXL (Sheldrick, 2015)'
_computing_structure_solution 'ShelXT (Sheldrick, 2015)'
_diffrn_ambient_temperature 100.0
_diffrn_detector_area_resol_mean 7.39
_diffrn_measured_fraction_theta_full 0.884
_diffrn_measured_fraction_theta_max 0.884
_diffrn_measurement_device_type 'Bruker D8 with PHOTON 100 detector'
_diffrn_measurement_method '\f and \w scans'
_diffrn_radiation_monochromator 'silicon 111'
_diffrn_radiation_type synchrotron
_diffrn_radiation_wavelength 0.7288
_diffrn_reflns_av_R_equivalents 0.0720
_diffrn_reflns_av_unetI/netI 0.0627
_diffrn_reflns_Laue_measured_fraction_full 0.884
_diffrn_reflns_Laue_measured_fraction_max 0.884
_diffrn_reflns_limit_h_max 12
_diffrn_reflns_limit_h_min -12
_diffrn_reflns_limit_k_max 14
_diffrn_reflns_limit_k_min -14
_diffrn_reflns_limit_l_max 15
_diffrn_reflns_limit_l_min -15
_diffrn_reflns_number 20363
_diffrn_reflns_point_group_measured_fraction_full 0.884
_diffrn_reflns_point_group_measured_fraction_max 0.884
_diffrn_reflns_theta_full 22.617
_diffrn_reflns_theta_max 22.617
_diffrn_reflns_theta_min 1.476
_diffrn_source
;
Advanced Light Source, station 12.2.1
;
_diffrn_standards_number 0
_exptl_absorpt_coefficient_mu 0.628
_exptl_absorpt_correction_T_max 0.7448
_exptl_absorpt_correction_T_min 0.5595
_exptl_absorpt_correction_type multi-scan
_exptl_absorpt_process_details
'SADABS-2016/2 (Bruker,2016/2) was used for absorption correction. wR2(int) was 0.1644 before and 0.0676 after correction. The Ratio of minimum to maximum transmission is 0.7512. The \l/2 correction factor is Not present.'
_exptl_crystal_colour 'clear blue'
_exptl_crystal_colour_lustre clear
_exptl_crystal_colour_primary blue
_exptl_crystal_density_diffrn 1.450
_exptl_crystal_description needle
_exptl_crystal_F_000 1012
_exptl_crystal_size_max 0.3
_exptl_crystal_size_mid 0.3
_exptl_crystal_size_min 0.2
_refine_diff_density_max 0.768
_refine_diff_density_min -0.612
_refine_diff_density_rms 0.091
_refine_ls_extinction_method none
_refine_ls_goodness_of_fit_ref 1.144
_refine_ls_hydrogen_treatment mixed
_refine_ls_matrix_type full
_refine_ls_number_parameters 597
_refine_ls_number_reflns 4947
_refine_ls_number_restraints 0
_refine_ls_restrained_S_all 1.144
_refine_ls_R_factor_all 0.1224
_refine_ls_R_factor_gt 0.0892
_refine_ls_shift/su_max 0.000
_refine_ls_shift/su_mean 0.000
_refine_ls_structure_factor_coef Fsqd
_refine_ls_weighting_details 'w=1/[\s^2^(Fo^2^)+(0.0523P)^2^+33.8629P] where P=(Fo^2^+2Fc^2^)/3'
_refine_ls_weighting_scheme calc
_refine_ls_wR_factor_gt 0.2729
_refine_ls_wR_factor_ref 0.2902
_reflns_Friedel_coverage 0.000
_reflns_number_gt 3383
_reflns_number_total 4947
_reflns_threshold_expression 'I > 2\s(I)'
_cod_data_source_file ja0c09941_si_002.cif
_cod_data_source_block hb_43
_cod_depositor_comments 'Adding full bibliography for 4135339--4135341.cif.'
_cod_original_cell_volume 2269.21(19)
_cod_database_code 4135341
_shelx_shelxl_version_number 2014/7
_shelx_space_group_comment
;
The symmetry employed for this shelxl refinement is uniquely defined
by the following loop, which should always be used as a source of
symmetry information in preference to the above space-group names.
They are only intended as comments.
;
_shelx_estimated_absorpt_t_max 0.885
_shelx_estimated_absorpt_t_min 0.834
_olex2_refinement_description
;
1. Fixed Uiso
 At 1.2 times of:
  All C(H) groups
2. Others
 Fixed Sof: Cl8B(0.5) Cl9B(0.5) Cl9A(0.5) Cl8A(0.5)
3.a Ternary CH refined with riding coordinates:
 C51(H51), C50(H50)
3.b Aromatic/amide H refined with riding coordinates:
 C43(H43), C40(H40), C8(H8), C5(H5), C42(H42), C39(H39), C10(H10), C3(H3),
 C6(H6), C7(H7), C30(H30), C16(H16), C45(H45), C49(H49), C33(H33), C32(H32),
 C46(H46), C48(H48), C14(H14), C20(H20), C24(H24), C29(H29), C23(H23), C19(H19),
  C17(H17), C27(H27), C18(H18), C26(H26)
;
_olex2_submission_special_instructions 'No special instructions were received'

loop_
_space_group_symop_operation_xyz
'x, y, z'
'-x, -y, -z'

loop_
_atom_site_label
_atom_site_type_symbol
_atom_site_fract_x
_atom_site_fract_y
_atom_site_fract_z
_atom_site_U_iso_or_equiv
_atom_site_adp_type
_atom_site_occupancy
_atom_site_site_symmetry_order
_atom_site_calc_flag
_atom_site_refinement_flags_posn
_atom_site_refinement_flags_adp
_atom_site_refinement_flags_occupancy
_atom_site_disorder_assembly
_atom_site_disorder_group
Cl1 Cl 0.5925(3) 1.1508(3) 0.4574(3) 0.0731(12) Uani 1 1 d . . . . .
Cl2 Cl 0.7558(3) 1.1098(3) 0.3518(3) 0.0791(13) Uani 1 1 d . . . . .
Cl5 Cl 0.4300(4) 0.5294(3) 0.4032(3) 0.0740(12) Uani 1 1 d . . . . .
Cl4 Cl 0.4369(4) 0.6966(3) 0.3183(4) 0.114(2) Uani 1 1 d . . . . .
Cl6 Cl 0.3344(6) 0.4931(4) 0.2032(3) 0.116(2) Uani 1 1 d . . . . .
Cl3 Cl 0.5804(6) 0.9458(4) 0.3860(4) 0.129(2) Uani 1 1 d . . . . .
C4 C 0.7028(9) 0.7145(8) 0.1895(7) 0.026(3) Uani 1 1 d . . . . .
C41 C 0.5582(10) 0.9609(7) 0.8827(7) 0.027(3) Uani 1 1 d . . . . .
C9 C 0.6694(9) 0.6135(8) 0.1296(7) 0.027(3) Uani 1 1 d . . . . .
C43 C 0.5775(10) 1.1375(7) 0.9001(7) 0.029(3) Uani 1 1 d . . . . .
H43 H 0.5396 1.1874 0.8939 0.034 Uiso 1 1 calc R . . . .
C40 C 0.6845(10) 0.9929(8) 0.9200(7) 0.026(3) Uani 1 1 d . . . . .
H40 H 0.7227 0.9436 0.9288 0.031 Uiso 1 1 calc R . . . .
C8 C 0.6339(10) 0.6009(8) 0.0294(7) 0.032(3) Uani 1 1 d . . . . .
H8 H 0.6130 0.5351 -0.0117 0.039 Uiso 1 1 calc R . . . .
C5 C 0.6951(9) 0.7955(8) 0.1466(8) 0.031(3) Uani 1 1 d . . . . .
H5 H 0.7150 0.8626 0.1852 0.038 Uiso 1 1 calc R . . . .
C38 C 0.7039(9) 1.1686(7) 0.9315(7) 0.024(2) Uani 1 1 d . . . . .
C2 C 0.7535(9) 0.6509(8) 0.3290(7) 0.029(3) Uani 1 1 d . . . . .
C25 C 0.8597(11) 0.9598(8) 0.6152(7) 0.033(3) Uani 1 1 d . . . . .
C42 C 0.5045(10) 1.0355(8) 0.8775(7) 0.030(3) Uani 1 1 d . . . . .
H42 H 0.4176 1.0165 0.8585 0.036 Uiso 1 1 calc R . . . .
C39 C 0.7559(10) 1.0953(8) 0.9447(7) 0.029(3) Uani 1 1 d . . . . .
H39 H 0.8421 1.1154 0.9712 0.035 Uiso 1 1 calc R . . . .
C34 C 0.9020(11) 1.2924(8) 0.9214(8) 0.035(3) Uani 1 1 d . . . . .
C10 C 0.6726(9) 0.5334(8) 0.1704(7) 0.030(3) Uani 1 1 d . . . . .
H10 H 0.6455 0.4661 0.1304 0.036 Uiso 1 1 calc R . . . .
C36 C 0.7829(10) 1.2765(8) 0.9449(8) 0.033(3) Uani 1 1 d . . . . .
C1 C 0.8002(9) 0.6702(8) 0.4274(7) 0.030(3) Uani 1 1 d . . . . .
C12 C 0.7215(10) 0.4678(8) 0.3096(7) 0.032(3) Uani 1 1 d . . . . .
C3 C 0.7423(9) 0.7301(8) 0.2861(7) 0.029(3) Uani 1 1 d . . . . .
H3 H 0.7629 0.7968 0.3254 0.035 Uiso 1 1 calc R . . . .
C28 C 0.8784(10) 1.0557(8) 0.6856(8) 0.031(3) Uani 1 1 d . . . . .
C11 C 0.7148(10) 0.5481(8) 0.2690(7) 0.030(3) Uani 1 1 d . . . . .
C22 C 0.8243(10) 0.7726(8) 0.4909(7) 0.032(3) Uani 1 1 d . . . . .
C47 C 0.6523(10) 0.3574(8) 0.2537(7) 0.032(3) Uani 1 1 d . . . . .
C31 C 0.9002(10) 1.2175(8) 0.8366(8) 0.032(3) Uani 1 1 d . . . . .
C6 C 0.6598(10) 0.7775(9) 0.0515(8) 0.033(3) Uani 1 1 d . . . . .
H6 H 0.6555 0.8325 0.0243 0.040 Uiso 1 1 calc R . . . .
C44 C 0.5153(10) 0.1505(8) 0.1595(7) 0.027(3) Uani 1 1 d . . . . .
C7 C 0.6293(10) 0.6799(9) -0.0081(8) 0.035(3) Uani 1 1 d . . . . .
H7 H 0.6054 0.6694 -0.0748 0.042 Uiso 1 1 calc R . . . .
C30 C 0.9954(10) 1.1814(9) 0.8345(8) 0.039(3) Uani 1 1 d . . . . .
H30 H 1.0695 1.2113 0.8845 0.046 Uiso 1 1 calc R . . . .
C16 C 0.8944(11) 0.3536(10) 0.5838(9) 0.043(3) Uani 1 1 d . . . . .
H16 H 0.8696 0.2855 0.5458 0.051 Uiso 1 1 calc R . . . .
C45 C 0.4689(10) 0.2099(8) 0.2148(8) 0.033(3) Uani 1 1 d . . . . .
H45 H 0.3888 0.1804 0.2209 0.040 Uiso 1 1 calc R . . . .
C49 C 0.6309(10) 0.1982(9) 0.1511(8) 0.037(3) Uani 1 1 d . . . . .
H49 H 0.6652 0.1598 0.1130 0.045 Uiso 1 1 calc R . . . .
C33 C 0.7852(11) 1.0975(8) 0.6851(8) 0.038(3) Uani 1 1 d . . . . .
H33 H 0.7134 1.0713 0.6329 0.045 Uiso 1 1 calc R . . . .
C32 C 0.7961(11) 1.1765(9) 0.7592(8) 0.038(3) Uani 1 1 d . . . . .
H32 H 0.7313 1.2034 0.7574 0.045 Uiso 1 1 calc R . . . .
C46 C 0.5366(11) 0.3121(9) 0.2621(8) 0.038(3) Uani 1 1 d . . . . .
H46 H 0.5026 0.3507 0.3003 0.046 Uiso 1 1 calc R . . . .
C15 C 0.8658(10) 0.4305(9) 0.5417(8) 0.038(3) Uani 1 1 d . . . . .
C48 C 0.6989(11) 0.3004(9) 0.1965(8) 0.039(3) Uani 1 1 d . . . . .
H48 H 0.7774 0.3310 0.1881 0.047 Uiso 1 1 calc R . . . .
C13 C 0.7803(10) 0.4880(9) 0.4065(8) 0.036(3) Uani 1 1 d . . . . .
C37 C 0.7473(14) 1.3541(11) 0.9741(10) 0.047(4) Uani 1 1 d . . . . .
C01B C 0.9043(10) 0.5328(9) 0.6017(8) 0.039(3) Uani 1 1 d . . . . .
C21 C 0.8213(10) 0.5910(9) 0.4662(7) 0.034(3) Uani 1 1 d . . . . .
C14 C 0.8037(11) 0.4103(9) 0.4471(8) 0.041(3) Uani 1 1 d . . . . .
H14 H 0.7760 0.3423 0.4084 0.049 Uiso 1 1 calc R . . . .
C20 C 0.8808(10) 0.6095(9) 0.5636(8) 0.040(3) Uani 1 1 d . . . . .
H20 H 0.9051 0.6764 0.6038 0.048 Uiso 1 1 calc R . . . .
C24 C 0.9536(11) 0.9421(8) 0.5817(8) 0.044(3) Uani 1 1 d . . . . .
H24 H 1.0322 0.9943 0.6012 0.052 Uiso 1 1 calc R . . . .
C35 C 1.0049(14) 1.3657(10) 0.9762(11) 0.051(4) Uani 1 1 d . . . . .
C29 C 0.9847(10) 1.1019(8) 0.7603(8) 0.037(3) Uani 1 1 d . . . . .
H29 H 1.0520 1.0784 0.7607 0.045 Uiso 1 1 calc R . . . .
C23 C 0.9353(11) 0.8494(9) 0.5201(8) 0.043(3) Uani 1 1 d . . . . .
H23 H 1.0014 0.8395 0.4979 0.051 Uiso 1 1 calc R . . . .
C19 C 0.9661(10) 0.5508(10) 0.7001(8) 0.044(3) Uani 1 1 d . . . . .
H19 H 0.9901 0.6173 0.7409 0.053 Uiso 1 1 calc R . . . .
C17 C 0.9562(11) 0.3762(10) 0.6767(9) 0.045(3) Uani 1 1 d . . . . .
H17 H 0.9762 0.3244 0.7021 0.054 Uiso 1 1 calc R . . . .
C27 C 0.7300(11) 0.7883(10) 0.5251(9) 0.057(4) Uani 1 1 d . . . . .
H27 H 0.6527 0.7349 0.5071 0.068 Uiso 1 1 calc R . . . .
C18 C 0.9911(11) 0.4758(10) 0.7361(9) 0.046(3) Uani 1 1 d . . . . .
H18 H 1.0321 0.4899 0.8013 0.056 Uiso 1 1 calc R . . . .
C26 C 0.7470(11) 0.8815(10) 0.5858(9) 0.056(4) Uani 1 1 d . . . . .
H26 H 0.6804 0.8915 0.6073 0.067 Uiso 1 1 calc R . . . .
C51 C 0.3550(13) 0.5723(10) 0.3118(9) 0.055(4) Uani 1 1 d . . . . .
H51 H 0.2724 0.5691 0.3197 0.066 Uiso 1 1 calc R . . . .
C50 C 0.6095(12) 1.0651(10) 0.3660(9) 0.057(4) Uani 1 1 d . . . . .
H50 H 0.5487 1.0594 0.3060 0.069 Uiso 1 1 calc R . . . .
Cl7 Cl 1.0660(4) 0.8566(4) 0.8019(3) 0.0998(16) Uani 1 1 d . . . . .
Cl8B Cl 0.8401(10) 0.7522(10) 0.8205(9) 0.103(4) Uani 0.5 1 d . . P A 2
C52 C 0.9227(17) 0.8588(18) 0.8216(12) 0.092(6) Uani 1 1 d . . . . .
Cl9B Cl 0.9779(10) 0.9573(10) 0.9323(7) 0.108(4) Uani 0.5 1 d . . P A 2
Cl9A Cl 0.8962(10) 0.8264(12) 0.9283(7) 0.129(5) Uani 0.5 1 d . . P A 1
Cl8A Cl 0.8019(11) 0.7461(14) 0.7361(11) 0.179(8) Uani 0.5 1 d . . P A 1
H35A H 1.081(9) 1.369(6) 0.962(6) 0.01(2) Uiso 1 1 d . . . . .
H37A H 0.675(10) 1.344(8) 0.992(7) 0.03(3) Uiso 1 1 d . . . . .
H37B H 0.791(9) 1.419(8) 0.977(7) 0.03(3) Uiso 1 1 d . . . . .
H35B H 1.014(12) 1.401(10) 1.029(9) 0.06(4) Uiso 1 1 d . . . . .
H52 H 0.889(16) 0.914(13) 0.801(12) 0.12(6) Uiso 1 1 d . . . . .

loop_
_atom_site_aniso_label
_atom_site_aniso_U_11
_atom_site_aniso_U_22
_atom_site_aniso_U_33
_atom_site_aniso_U_23
_atom_site_aniso_U_13
_atom_site_aniso_U_12
Cl1 0.048(2) 0.120(4) 0.059(2) 0.028(2) 0.0215(18) 0.033(2)
Cl2 0.048(2) 0.079(3) 0.097(3) 0.001(2) 0.033(2) 0.005(2)
Cl5 0.082(3) 0.072(3) 0.062(2) 0.024(2) 0.010(2) 0.020(2)
Cl4 0.065(3) 0.070(3) 0.192(6) 0.061(3) -0.003(3) 0.014(2)
Cl6 0.183(5) 0.139(5) 0.055(3) 0.011(3) 0.036(3) 0.102(4)
Cl3 0.195(6) 0.071(3) 0.107(4) 0.051(3) 0.046(4) 0.008(3)
C4 0.017(6) 0.026(7) 0.032(6) 0.004(5) 0.008(5) 0.006(5)
C41 0.037(8) 0.012(6) 0.029(6) 0.002(5) 0.018(5) 0.001(5)
C9 0.014(6) 0.033(7) 0.032(6) 0.008(5) 0.007(5) 0.005(5)
C43 0.045(8) 0.010(6) 0.042(7) 0.006(5) 0.021(6) 0.018(5)
C40 0.033(7) 0.019(6) 0.030(6) 0.006(5) 0.011(5) 0.012(5)
C8 0.034(7) 0.027(7) 0.035(7) 0.003(5) 0.017(5) 0.007(5)
C5 0.030(7) 0.022(6) 0.048(8) 0.010(5) 0.013(6) 0.015(5)
C38 0.027(7) 0.009(6) 0.035(6) 0.001(5) 0.014(5) 0.005(5)
C2 0.028(7) 0.024(7) 0.029(6) 0.001(5) 0.001(5) 0.008(5)
C25 0.044(8) 0.022(7) 0.032(6) 0.007(5) 0.006(6) 0.014(6)
C42 0.035(7) 0.016(6) 0.042(7) 0.002(5) 0.017(6) 0.012(5)
C39 0.031(7) 0.025(7) 0.029(6) 0.006(5) 0.008(5) 0.008(5)
C34 0.043(8) 0.017(6) 0.046(7) 0.004(6) 0.021(6) 0.008(6)
C10 0.029(7) 0.023(6) 0.031(6) 0.001(5) 0.006(5) 0.003(5)
C36 0.045(8) 0.014(6) 0.038(7) -0.001(5) 0.013(6) 0.011(5)
C1 0.027(7) 0.027(7) 0.035(7) 0.006(5) 0.008(5) 0.007(5)
C12 0.035(7) 0.026(7) 0.032(7) 0.004(5) 0.009(5) 0.007(5)
C3 0.023(6) 0.022(6) 0.035(7) -0.002(5) 0.002(5) 0.007(5)
C28 0.041(8) 0.020(6) 0.036(7) 0.009(5) 0.020(6) 0.005(5)
C11 0.028(7) 0.026(7) 0.030(6) 0.004(5) 0.007(5) 0.006(5)
C22 0.034(7) 0.030(7) 0.027(6) 0.004(5) 0.003(5) 0.008(6)
C47 0.041(8) 0.026(7) 0.031(6) 0.016(5) 0.008(6) 0.013(6)
C31 0.040(8) 0.019(6) 0.038(7) 0.011(5) 0.015(6) 0.004(5)
C6 0.034(7) 0.034(7) 0.044(8) 0.016(6) 0.021(6) 0.021(6)
C44 0.034(7) 0.029(7) 0.022(6) 0.012(5) 0.009(5) 0.016(6)
C7 0.035(7) 0.041(8) 0.036(7) 0.017(6) 0.018(6) 0.013(6)
C30 0.029(7) 0.037(7) 0.040(7) -0.003(6) 0.014(6) 0.002(6)
C16 0.040(8) 0.043(8) 0.052(8) 0.023(6) 0.020(7) 0.010(6)
C45 0.038(7) 0.015(6) 0.050(7) 0.015(5) 0.014(6) 0.009(5)
C49 0.034(8) 0.043(8) 0.036(7) 0.009(6) 0.016(6) 0.009(6)
C33 0.052(8) 0.031(7) 0.036(7) 0.014(6) 0.016(6) 0.018(6)
C32 0.043(8) 0.039(7) 0.042(7) 0.018(6) 0.021(6) 0.020(6)
C46 0.042(8) 0.033(8) 0.047(7) 0.012(6) 0.018(6) 0.022(6)
C15 0.040(8) 0.039(8) 0.039(7) 0.017(6) 0.016(6) 0.013(6)
C48 0.032(7) 0.033(7) 0.042(7) 0.003(6) 0.015(6) -0.001(6)
C13 0.035(7) 0.041(8) 0.035(7) 0.013(6) 0.015(6) 0.012(6)
C37 0.045(9) 0.025(8) 0.064(9) -0.002(7) 0.023(7) 0.005(7)
C01B 0.032(7) 0.046(8) 0.034(7) 0.012(6) 0.007(6) 0.009(6)
C21 0.029(7) 0.038(7) 0.029(6) 0.001(6) 0.008(5) 0.006(5)
C14 0.047(8) 0.036(7) 0.037(7) 0.006(6) 0.013(6) 0.012(6)
C20 0.041(8) 0.038(8) 0.037(7) 0.005(6) 0.010(6) 0.011(6)
C24 0.043(8) 0.027(7) 0.050(8) -0.004(6) 0.023(6) -0.004(6)
C35 0.041(10) 0.031(8) 0.066(10) -0.011(7) 0.018(8) 0.002(7)
C29 0.027(7) 0.032(7) 0.044(7) -0.002(6) 0.017(6) 0.001(5)
C23 0.047(8) 0.034(8) 0.044(7) 0.001(6) 0.025(6) 0.007(6)
C19 0.035(8) 0.049(8) 0.045(8) 0.019(6) 0.012(6) 0.004(6)
C17 0.035(8) 0.063(10) 0.049(8) 0.037(7) 0.015(6) 0.019(7)
C27 0.028(8) 0.044(9) 0.066(9) -0.014(7) -0.007(7) -0.002(6)
C18 0.039(8) 0.056(9) 0.044(8) 0.023(7) 0.011(6) 0.010(7)
C26 0.032(8) 0.050(9) 0.064(9) -0.019(7) 0.001(7) 0.010(7)
C51 0.056(9) 0.050(9) 0.055(8) 0.006(7) 0.016(7) 0.016(7)
C50 0.054(9) 0.065(10) 0.049(8) 0.033(7) 0.009(7) 0.008(7)
Cl7 0.068(3) 0.147(5) 0.091(3) 0.036(3) 0.025(2) 0.042(3)
Cl8B 0.084(7) 0.151(10) 0.131(10) 0.096(9) 0.063(7) 0.064(7)
C52 0.083(13) 0.148(19) 0.068(12) 0.061(12) 0.023(10) 0.053(13)
Cl9B 0.105(8) 0.171(11) 0.091(7) 0.038(7) 0.032(6) 0.106(8)
Cl9A 0.093(8) 0.256(16) 0.079(7) 0.077(8) 0.040(6) 0.090(9)
Cl8A 0.075(8) 0.272(19) 0.153(12) -0.059(13) 0.014(8) 0.085(10)

loop_
_atom_type_symbol
_atom_type_description
_atom_type_scat_dispersion_real
_atom_type_scat_dispersion_imag
_atom_type_scat_source
C C 0.0034 0.0017 'Calculated using XDISP in WinGX (Farrugia, 1999)'
H H 0.0000 0.0000 'Calculated using XDISP in WinGX (Farrugia, 1999)'
Cl Cl 0.1549 0.1679 'Calculated using XDISP in WinGX (Farrugia, 1999)'

loop_
_geom_angle_atom_site_label_1
_geom_angle_atom_site_label_2
_geom_angle_atom_site_label_3
_geom_angle
_geom_angle_site_symmetry_1
_geom_angle_site_symmetry_3
_geom_angle_publ_flag
C5 C4 C9 118.6(10) . . ?
C3 C4 C9 119.0(10) . . ?
C3 C4 C5 122.4(10) . . ?
C40 C41 C42 117.9(9) . . ?
C40 C41 C44 120.5(9) . 2_666 ?
C42 C41 C44 121.4(10) . 2_666 ?
C8 C9 C4 117.5(10) . . ?
C10 C9 C4 119.2(9) . . ?
C10 C9 C8 123.2(10) . . ?
C38 C43 H43 119.1 . . ?
C38 C43 C42 121.8(9) . . ?
C42 C43 H43 119.1 . . ?
C41 C40 H40 119.4 . . ?
C39 C40 C41 121.2(10) . . ?
C39 C40 H40 119.4 . . ?
C9 C8 H8 119.1 . . ?
C7 C8 C9 121.8(10) . . ?
C7 C8 H8 119.1 . . ?
C4 C5 H5 119.8 . . ?
C6 C5 C4 120.4(10) . . ?
C6 C5 H5 119.8 . . ?
C43 C38 C36 121.6(9) . . ?
C39 C38 C43 117.8(9) . . ?
C39 C38 C36 120.4(10) . . ?
C1 C2 C3 121.4(10) . . ?
C1 C2 C11 120.2(10) . . ?
C3 C2 C11 118.3(9) . . ?
C24 C25 C28 122.5(10) . . ?
C24 C25 C26 117.6(10) . . ?
C26 C25 C28 119.8(10) . . ?
C41 C42 H42 120.0 . . ?
C43 C42 C41 120.0(10) . . ?
C43 C42 H42 120.0 . . ?
C40 C39 H39 119.5 . . ?
C38 C39 C40 120.9(10) . . ?
C38 C39 H39 119.5 . . ?
C36 C34 C31 116.1(10) . . ?
C35 C34 C36 121.6(11) . . ?
C35 C34 C31 122.2(12) . . ?
C9 C10 H10 118.7 . . ?
C9 C10 C11 122.5(10) . . ?
C11 C10 H10 118.7 . . ?
C38 C36 C34 116.8(9) . . ?
C37 C36 C38 121.4(12) . . ?
C37 C36 C34 121.8(11) . . ?
C2 C1 C22 120.5(10) . . ?
C2 C1 C21 119.4(10) . . ?
C21 C1 C22 120.1(9) . . ?
C11 C12 C47 120.8(9) . . ?
C11 C12 C13 120.3(10) . . ?
C13 C12 C47 118.5(10) . . ?
C4 C3 C2 122.7(10) . . ?
C4 C3 H3 118.6 . . ?
C2 C3 H3 118.6 . . ?
C33 C28 C25 121.5(10) . . ?
C29 C28 C25 121.3(10) . . ?
C29 C28 C33 116.9(10) . . ?
C10 C11 C2 118.0(10) . . ?
C12 C11 C2 119.6(9) . . ?
C12 C11 C10 122.3(10) . . ?
C23 C22 C1 123.7(10) . . ?
C23 C22 C27 118.3(10) . . ?
C27 C22 C1 118.0(10) . . ?
C46 C47 C12 117.3(10) . . ?
C46 C47 C48 118.7(10) . . ?
C48 C47 C12 124.0(10) . . ?
C30 C31 C34 121.9(11) . . ?
C30 C31 C32 118.0(10) . . ?
C32 C31 C34 119.9(10) . . ?
C5 C6 H6 119.1 . . ?
C5 C6 C7 121.8(11) . . ?
C7 C6 H6 119.1 . . ?
C45 C44 C41 118.8(9) . 2_666 ?
C45 C44 C49 116.6(10) . . ?
C49 C44 C41 124.5(10) . 2_666 ?
C8 C7 C6 119.8(11) . . ?
C8 C7 H7 120.1 . . ?
C6 C7 H7 120.1 . . ?
C31 C30 H30 119.6 . . ?
C31 C30 C29 120.8(11) . . ?
C29 C30 H30 119.6 . . ?
C15 C16 H16 119.3 . . ?
C17 C16 H16 119.3 . . ?
C17 C16 C15 121.3(12) . . ?
C44 C45 H45 119.1 . . ?
C44 C45 C46 121.8(11) . . ?
C46 C45 H45 119.1 . . ?
C44 C49 H49 118.8 . . ?
C44 C49 C48 122.4(11) . . ?
C48 C49 H49 118.8 . . ?
C28 C33 H33 119.6 . . ?
C32 C33 C28 120.9(11) . . ?
C32 C33 H33 119.6 . . ?
C31 C32 H32 119.4 . . ?
C33 C32 C31 121.3(11) . . ?
C33 C32 H32 119.4 . . ?
C47 C46 C45 120.5(10) . . ?
C47 C46 H46 119.8 . . ?
C45 C46 H46 119.8 . . ?
C16 C15 C01B 117.8(11) . . ?
C14 C15 C16 122.9(11) . . ?
C14 C15 C01B 119.3(11) . . ?
C47 C48 C49 120.0(11) . . ?
C47 C48 H48 120.0 . . ?
C49 C48 H48 120.0 . . ?
C12 C13 C21 119.7(11) . . ?
C12 C13 C14 121.7(11) . . ?
C14 C13 C21 118.6(10) . . ?
C36 C37 H37A 121(6) . . ?
C36 C37 H37B 122(7) . . ?
H37A C37 H37B 117(9) . . ?
C20 C01B C15 119.6(10) . . ?
C20 C01B C19 122.4(11) . . ?
C19 C01B C15 118.0(11) . . ?
C1 C21 C13 119.9(10) . . ?
C1 C21 C20 121.5(10) . . ?
C20 C21 C13 118.7(11) . . ?
C15 C14 C13 121.9(11) . . ?
C15 C14 H14 119.0 . . ?
C13 C14 H14 119.0 . . ?
C01B C20 C21 121.8(11) . . ?
C01B C20 H20 119.1 . . ?
C21 C20 H20 119.1 . . ?
C25 C24 H24 119.4 . . ?
C25 C24 C23 121.2(11) . . ?
C23 C24 H24 119.4 . . ?
C34 C35 H35A 119(5) . . ?
C34 C35 H35B 126(10) . . ?
H35A C35 H35B 114(10) . . ?
C28 C29 H29 119.0 . . ?
C30 C29 C28 121.9(11) . . ?
C30 C29 H29 119.0 . . ?
C22 C23 C24 121.2(11) . . ?
C22 C23 H23 119.4 . . ?
C24 C23 H23 119.4 . . ?
C01B C19 H19 119.1 . . ?
C18 C19 C01B 121.9(12) . . ?
C18 C19 H19 119.1 . . ?
C16 C17 H17 119.5 . . ?
C16 C17 C18 121.0(12) . . ?
C18 C17 H17 119.5 . . ?
C22 C27 H27 119.5 . . ?
C22 C27 C26 120.9(11) . . ?
C26 C27 H27 119.5 . . ?
C19 C18 C17 120.0(12) . . ?
C19 C18 H18 120.0 . . ?
C17 C18 H18 120.0 . . ?
C25 C26 C27 120.7(12) . . ?
C25 C26 H26 119.6 . . ?
C27 C26 H26 119.6 . . ?
Cl5 C51 H51 108.5 . . ?
Cl4 C51 Cl5 110.7(7) . . ?
Cl4 C51 Cl6 110.7(8) . . ?
Cl4 C51 H51 108.5 . . ?
Cl6 C51 Cl5 110.0(7) . . ?
Cl6 C51 H51 108.5 . . ?
Cl1 C50 H50 108.2 . . ?
Cl2 C50 Cl1 110.7(7) . . ?
Cl2 C50 H50 108.2 . . ?
Cl3 C50 Cl1 111.1(7) . . ?
Cl3 C50 Cl2 110.2(8) . . ?
Cl3 C50 H50 108.2 . . ?
Cl7 C52 Cl9B 100.3(10) . . ?
Cl7 C52 Cl9A 115.2(10) . . ?
Cl7 C52 Cl8A 106.7(11) . . ?
Cl7 C52 H52 118(10) . . ?
Cl8B C52 Cl7 111.5(13) . . ?
Cl8B C52 Cl9B 117.4(12) . . ?
Cl8B C52 H52 124(10) . . ?
Cl9B C52 H52 79(10) . . ?
Cl9A C52 Cl8A 97.9(13) . . ?
Cl9A C52 H52 117(10) . . ?
Cl8A C52 H52 97(10) . . ?
C52 Cl9B Cl9B 167.7(13) . 2_777 ?

loop_
_geom_bond_atom_site_label_1
_geom_bond_atom_site_label_2
_geom_bond_distance
_geom_bond_site_symmetry_2
_geom_bond_publ_flag
Cl1 C50 1.746(15) . ?
Cl2 C50 1.737(14) . ?
Cl5 C51 1.771(14) . ?
Cl4 C51 1.715(14) . ?
Cl6 C51 1.725(13) . ?
Cl3 C50 1.715(14) . ?
C4 C9 1.436(14) . ?
C4 C5 1.427(14) . ?
C4 C3 1.378(14) . ?
C41 C40 1.385(14) . ?
C41 C42 1.389(14) . ?
C41 C44 1.498(14) 2_666 ?
C9 C8 1.434(15) . ?
C9 C10 1.387(14) . ?
C43 H43 0.9500 . ?
C43 C38 1.380(14) . ?
C43 C42 1.384(14) . ?
C40 H40 0.9500 . ?
C40 C39 1.382(14) . ?
C8 H8 0.9500 . ?
C8 C7 1.347(15) . ?
C5 H5 0.9500 . ?
C5 C6 1.351(15) . ?
C38 C39 1.375(14) . ?
C38 C36 1.490(14) . ?
C2 C1 1.406(15) . ?
C2 C3 1.413(15) . ?
C2 C11 1.449(14) . ?
C25 C28 1.488(15) . ?
C25 C24 1.381(15) . ?
C25 C26 1.385(16) . ?
C42 H42 0.9500 . ?
C39 H39 0.9500 . ?
C34 C36 1.491(16) . ?
C34 C31 1.493(15) . ?
C34 C35 1.329(17) . ?
C10 H10 0.9500 . ?
C10 C11 1.411(14) . ?
C36 C37 1.323(16) . ?
C1 C22 1.493(15) . ?
C1 C21 1.411(15) . ?
C12 C11 1.395(15) . ?
C12 C47 1.518(15) . ?
C12 C13 1.408(15) . ?
C3 H3 0.9500 . ?
C28 C33 1.398(15) . ?
C28 C29 1.388(15) . ?
C22 C23 1.361(15) . ?
C22 C27 1.382(16) . ?
C47 C46 1.377(15) . ?
C47 C48 1.379(15) . ?
C31 C30 1.373(15) . ?
C31 C32 1.392(15) . ?
C6 H6 0.9500 . ?
C6 C7 1.402(15) . ?
C44 C41 1.498(14) 2_666 ?
C44 C45 1.382(14) . ?
C44 C49 1.383(15) . ?
C7 H7 0.9500 . ?
C30 H30 0.9500 . ?
C30 C29 1.386(15) . ?
C16 H16 0.9500 . ?
C16 C15 1.438(16) . ?
C16 C17 1.360(16) . ?
C45 H45 0.9500 . ?
C45 C46 1.396(15) . ?
C49 H49 0.9500 . ?
C49 C48 1.392(15) . ?
C33 H33 0.9500 . ?
C33 C32 1.382(15) . ?
C32 H32 0.9500 . ?
C46 H46 0.9500 . ?
C15 C01B 1.444(16) . ?
C15 C14 1.387(16) . ?
C48 H48 0.9500 . ?
C13 C21 1.447(15) . ?
C13 C14 1.415(16) . ?
C37 H37A 0.93(11) . ?
C37 H37B 0.90(10) . ?
C01B C20 1.383(16) . ?
C01B C19 1.440(16) . ?
C21 C20 1.419(15) . ?
C14 H14 0.9500 . ?
C20 H20 0.9500 . ?
C24 H24 0.9500 . ?
C24 C23 1.391(15) . ?
C35 H35A 0.96(10) . ?
C35 H35B 0.82(12) . ?
C29 H29 0.9500 . ?
C23 H23 0.9500 . ?
C19 H19 0.9500 . ?
C19 C18 1.352(16) . ?
C17 H17 0.9500 . ?
C17 C18 1.414(17) . ?
C27 H27 0.9500 . ?
C27 C26 1.394(16) . ?
C18 H18 0.9500 . ?
C26 H26 0.9500 . ?
C51 H51 1.0000 . ?
C50 H50 1.0000 . ?
Cl7 C52 1.793(19) . ?
Cl8B C52 1.53(2) . ?
C52 Cl9B 1.82(2) . ?
C52 Cl9A 1.804(19) . ?
C52 Cl8A 1.84(2) . ?
C52 H52 1.04(17) . ?
Cl9B Cl9B 2.04(2) 2_777 ?
